data_7241485
loop_
_publ_author_name
'Tan, Davin'
'Ng, Zi Xuan'
'Ganguly, Rakesh'
'Li, Yongxin'
'Soo, Han Sen'
'Mohamed, Sharmarke'
'Garc\'ia, Felipe'

_publ_section_title
;
 Investigating the solid-state assembly of pharmaceutically-relevant
 N,N-dimethyl-O-thiocarbamates in the absence of labile hydrogen bonds
;
_journal_name_full CrystEngComm
_journal_paper_doi 10.1039/D0CE01336F
_journal_year 2020
_chemical_formula_sum 'C10 H10 N2 O S'
_chemical_formula_weight 206.26
_space_group_crystal_system monoclinic
_space_group_IT_number 14
_space_group_name_Hall '-P 2yn'
_space_group_name_H-M_alt 'P 1 21/n 1'
_atom_sites_solution_hydrogens geom
_atom_sites_solution_primary dual
_audit_update_record
;
2018-03-21 deposited with the CCDC.	2020-10-30 downloaded from the CCDC.
;
_cell_angle_alpha 90
_cell_angle_beta 108.134(2)
_cell_angle_gamma 90
_cell_formula_units_Z 4
_cell_length_a 8.4215(3)
_cell_length_b 14.1614(7)
_cell_length_c 8.8819(4)
_cell_measurement_reflns_used 6740
_cell_measurement_temperature 100.(2)
_cell_measurement_theta_max 36.2077
_cell_measurement_theta_min 2.8093
_cell_volume 1006.65(8)
_computing_cell_refinement 'SAINT V8.38A (Bruker AXS Inc., 2017)'
_computing_data_collection 'APEX3 (Bruker AXS Inc., 2017)'
_computing_data_reduction 'SAINT V8.38A (Bruker AXS Inc., 2017)'
_computing_publication_material 'APEX3 (Bruker AXS Inc., 2017)'
_computing_structure_refinement 'SHELXL-2016/6 (Sheldrick, 2016)'
_computing_structure_solution 'XT, VERSION 2014/5'
_diffrn_ambient_temperature 100.(2)
_diffrn_detector_area_resol_mean 7.4074
_diffrn_measured_fraction_theta_full 0.997
_diffrn_measured_fraction_theta_max 0.997
_diffrn_measurement_device_type 'Photon II CPADs detector'
_diffrn_measurement_method 'phi and omega scans'
_diffrn_radiation_monochromator 'Multilayer Mirror'
_diffrn_radiation_type MoK\a
_diffrn_radiation_wavelength 0.71073
_diffrn_reflns_av_R_equivalents 0.0989
_diffrn_reflns_av_unetI/netI 0.0722
_diffrn_reflns_limit_h_max 14
_diffrn_reflns_limit_h_min -14
_diffrn_reflns_limit_k_max 23
_diffrn_reflns_limit_k_min -23
_diffrn_reflns_limit_l_max 14
_diffrn_reflns_limit_l_min -14
_diffrn_reflns_number 25455
_diffrn_reflns_theta_full 36.34
_diffrn_reflns_theta_max 36.34
_diffrn_reflns_theta_min 2.81
_diffrn_source 'Incoatec microfocus source'
_diffrn_source_type 'Bruker D8 Quest'
_exptl_absorpt_coefficient_mu 0.288
_exptl_absorpt_correction_T_max 0.98
_exptl_absorpt_correction_T_min 0.62
_exptl_absorpt_correction_type multi-scan
_exptl_absorpt_process_details
;
SADABS-2016/2 - Bruker AXS area detector scaling and absorption correction
;
_exptl_crystal_colour colourless
_exptl_crystal_density_diffrn 1.361
_exptl_crystal_density_method 'not measured'
_exptl_crystal_description plate
_exptl_crystal_F_000 432
_exptl_crystal_size_max 0.340
_exptl_crystal_size_mid 0.240
_exptl_crystal_size_min 0.060
_refine_diff_density_max 0.559
_refine_diff_density_min -0.580
_refine_ls_extinction_method none
_refine_ls_goodness_of_fit_ref 1.040
_refine_ls_hydrogen_treatment constr
_refine_ls_matrix_type full
_refine_ls_number_parameters 129
_refine_ls_number_reflns 4878
_refine_ls_number_restraints 0
_refine_ls_restrained_S_all 1.040
_refine_ls_R_factor_all 0.0784
_refine_ls_R_factor_gt 0.0549
_refine_ls_shift/su_max 0.001
_refine_ls_shift/su_mean 0.000
_refine_ls_structure_factor_coef Fsqd
_refine_ls_weighting_details 'w=1/[\s^2^(Fo^2^)+(0.0618P)^2^+0.4803P] where P=(Fo^2^+2Fc^2^)/3'
_refine_ls_weighting_scheme calc
_refine_ls_wR_factor_gt 0.1328
_refine_ls_wR_factor_ref 0.1504
_reflns_number_gt 3666
_reflns_number_total 4878
_reflns_threshold_expression 'I > 2\s(I)'
_cod_data_source_file d0ce01336f2.cif
_cod_data_source_block fg809m
_cod_depositor_comments
;
The following automatic conversions were performed:

data item '_exptl_absorpt_correction_type' value 'Multi-Scan' was
changed to 'multi-scan' in accordance with the
/home/data/users/saulius/crontab/automatic-downloads/rss-feeds/RSC/lib/dictionaries/cif_core.dic
dictionary named 'cif_core.dic' version 2.4.2 last updated on
2011-04-26.

Automatic conversion script
Id: cif_fix_values 7556 2019-12-06 15:28:31Z antanas 
;
_cod_database_code 7241485

loop_
_space_group_symop_operation_xyz
'x, y, z'
'-x+1/2, y+1/2, -z+1/2'
'-x, -y, -z'
'x-1/2, -y-1/2, z-1/2'

loop_
_atom_site_type_symbol
_atom_site_label
_atom_site_fract_x
_atom_site_fract_y
_atom_site_fract_z
_atom_site_U_iso_or_equiv
_atom_site_adp_type
_atom_site_calc_flag
_atom_site_refinement_flags_adp
_atom_site_refinement_flags_occupancy
_atom_site_refinement_flags_posn
_atom_site_occupancy
_atom_site_disorder_assembly
_atom_site_disorder_group
C C1 1.05096(17) 0.51396(11) 0.2492(2) 0.0232(3) Uani d . . . 1 . .
H H1A 1.046598 0.558482 0.163566 0.035 Uiso calc U . R 1 . .
H H1B 1.094647 0.453205 0.226882 0.035 Uiso calc U . R 1 . .
H H1C 1.124283 0.539104 0.349617 0.035 Uiso calc U . R 1 . .
C C2 0.79607(18) 0.41393(10) 0.1917(2) 0.0223(3) Uani d . . . 1 . .
H H2A 0.833954 0.361768 0.266896 0.033 Uiso calc U . R 1 . .
H H2B 0.820372 0.399225 0.093335 0.033 Uiso calc U . R 1 . .
H H2C 0.675448 0.42272 0.168924 0.033 Uiso calc U . R 1 . .
C C3 0.81528(15) 0.56739(8) 0.32469(15) 0.0133(2) Uani d . . . 1 . .
C C4 0.55693(15) 0.60973(8) 0.35839(17) 0.0143(2) Uani d . . . 1 . .
C C5 0.53416(16) 0.61896(9) 0.50509(17) 0.0154(2) Uani d . . . 1 . .
H H5 0.591192 0.578485 0.589995 0.019 Uiso calc U . R 1 . .
C C6 0.42628(16) 0.68855(9) 0.52671(17) 0.0154(2) Uani d . . . 1 . .
H H6 0.409967 0.696707 0.627042 0.019 Uiso calc U . R 1 . .
C C7 0.34249(15) 0.74614(8) 0.39918(16) 0.0143(2) Uani d . . . 1 . .
C C8 0.23776(16) 0.82201(9) 0.42043(17) 0.0160(2) Uani d . . . 1 . .
C C9 0.36219(17) 0.73300(10) 0.24999(17) 0.0179(2) Uani d . . . 1 . .
H H9 0.301371 0.770995 0.162998 0.021 Uiso calc U . R 1 . .
C C10 0.47089(17) 0.66426(9) 0.22963(17) 0.0175(2) Uani d . . . 1 . .
H H10 0.486022 0.654779 0.129091 0.021 Uiso calc U . R 1 . .
N N1 0.88342(14) 0.50069(8) 0.26056(14) 0.0155(2) Uani d . . . 1 . .
N N2 0.15704(15) 0.88542(9) 0.43374(16) 0.0211(2) Uani d . . . 1 . .
O O1 0.66427(12) 0.53927(6) 0.33693(13) 0.01717(19) Uani d . . . 1 . .
S S1 0.90119(4) 0.67176(2) 0.38971(4) 0.01688(9) Uani d . . . 1 . .

loop_
_atom_site_aniso_label
_atom_site_aniso_U_11
_atom_site_aniso_U_22
_atom_site_aniso_U_33
_atom_site_aniso_U_12
_atom_site_aniso_U_13
_atom_site_aniso_U_23
C1 0.0160(6) 0.0225(6) 0.0341(8) 0.0008(5) 0.0123(6) -0.0040(6)
C2 0.0210(6) 0.0142(5) 0.0334(8) -0.0012(4) 0.0109(6) -0.0080(5)
C3 0.0126(5) 0.0102(4) 0.0180(5) 0.0001(4) 0.0061(4) 0.0011(4)
C4 0.0128(5) 0.0095(4) 0.0227(6) -0.0007(4) 0.0086(4) -0.0010(4)
C5 0.0160(5) 0.0104(5) 0.0204(6) 0.0001(4) 0.0063(4) 0.0009(4)
C6 0.0168(5) 0.0125(5) 0.0189(6) 0.0001(4) 0.0082(4) -0.0002(4)
C7 0.0134(5) 0.0112(5) 0.0202(6) 0.0003(4) 0.0080(4) -0.0007(4)
C8 0.0151(5) 0.0149(5) 0.0194(6) -0.0002(4) 0.0073(5) 0.0010(4)
C9 0.0181(5) 0.0177(5) 0.0199(6) 0.0042(4) 0.0088(5) 0.0022(5)
C10 0.0182(5) 0.0169(5) 0.0199(6) 0.0028(4) 0.0096(5) 0.0004(4)
N1 0.0137(4) 0.0117(4) 0.0221(5) 0.0009(3) 0.0070(4) -0.0021(4)
N2 0.0211(5) 0.0177(5) 0.0266(6) 0.0027(4) 0.0103(5) 0.0000(4)
O1 0.0159(4) 0.0092(4) 0.0298(5) -0.0002(3) 0.0120(4) -0.0012(3)
S1 0.01718(15) 0.01137(14) 0.02376(17) -0.00283(10) 0.00879(12) -0.00326(11)

loop_
_atom_type_symbol
_atom_type_description
_atom_type_scat_dispersion_real
_atom_type_scat_dispersion_imag
_atom_type_scat_source
C C 0.0033 0.0016 'International Tables Vol C Tables 4.2.6.8 and 6.1.1.4'
H H 0.0000 0.0000 'International Tables Vol C Tables 4.2.6.8 and 6.1.1.4'
N N 0.0061 0.0033 'International Tables Vol C Tables 4.2.6.8 and 6.1.1.4'
O O 0.0106 0.0060 'International Tables Vol C Tables 4.2.6.8 and 6.1.1.4'
S S 0.1246 0.1234 'International Tables Vol C Tables 4.2.6.8 and 6.1.1.4'

loop_
_geom_angle_atom_site_label_1
_geom_angle_atom_site_label_2
_geom_angle_atom_site_label_3
_geom_angle_site_symmetry_1
_geom_angle_site_symmetry_3
_geom_angle
_geom_angle_publ_flag
N1 C1 H1A . . 109.5 ?
N1 C1 H1B . . 109.5 ?
H1A C1 H1B . . 109.5 ?
N1 C1 H1C . . 109.5 ?
H1A C1 H1C . . 109.5 ?
H1B C1 H1C . . 109.5 ?
N1 C2 H2A . . 109.5 ?
N1 C2 H2B . . 109.5 ?
H2A C2 H2B . . 109.5 ?
N1 C2 H2C . . 109.5 ?
H2A C2 H2C . . 109.5 ?
H2B C2 H2C . . 109.5 ?
N1 C3 O1 . . 111.40(11) ?
N1 C3 S1 . . 125.62(10) ?
O1 C3 S1 . . 122.96(9) ?
C5 C4 C10 . . 122.44(11) ?
C5 C4 O1 . . 118.78(12) ?
C10 C4 O1 . . 118.69(12) ?
C4 C5 C6 . . 119.01(12) ?
C4 C5 H5 . . 120.5 ?
C6 C5 H5 . . 120.5 ?
C5 C6 C7 . . 119.20(12) ?
C5 C6 H6 . . 120.4 ?
C7 C6 H6 . . 120.4 ?
C6 C7 C9 . . 120.81(12) ?
C6 C7 C8 . . 120.35(12) ?
C9 C7 C8 . . 118.81(12) ?
N2 C8 C7 . . 176.97(14) ?
C10 C9 C7 . . 119.68(13) ?
C10 C9 H9 . . 120.2 ?
C7 C9 H9 . . 120.2 ?
C4 C10 C9 . . 118.78(13) ?
C4 C10 H10 . . 120.6 ?
C9 C10 H10 . . 120.6 ?
C3 N1 C1 . . 119.79(11) ?
C3 N1 C2 . . 123.37(11) ?
C1 N1 C2 . . 116.78(11) ?
C3 O1 C4 . . 117.33(9) ?

loop_
_geom_bond_atom_site_label_1
_geom_bond_atom_site_label_2
_geom_bond_site_symmetry_2
_geom_bond_distance
_geom_bond_publ_flag
C1 N1 . 1.4576(17) ?
C1 H1A . 0.98 ?
C1 H1B . 0.98 ?
C1 H1C . 0.98 ?
C2 N1 . 1.4645(17) ?
C2 H2A . 0.98 ?
C2 H2B . 0.98 ?
C2 H2C . 0.98 ?
C3 N1 . 1.3226(16) ?
C3 O1 . 1.3688(15) ?
C3 S1 . 1.6677(12) ?
C4 C5 . 1.3810(19) ?
C4 C10 . 1.3833(19) ?
C4 O1 . 1.3987(15) ?
C5 C6 . 1.3936(18) ?
C5 H5 . 0.95 ?
C6 C7 . 1.3959(18) ?
C6 H6 . 0.95 ?
C7 C9 . 1.3982(19) ?
C7 C8 . 1.4393(17) ?
C8 N2 . 1.1543(17) ?
C9 C10 . 1.3861(18) ?
C9 H9 . 0.95 ?
C10 H10 . 0.95 ?
